data_4329305
loop_
_publ_author_name
'Miguel A. Esteruelas'
'Jorge Garc\'ia-Raboso'
'Montserrat Oliv\'an'
'Enrique O\~nate'

_publ_contact_author
;
  Dr. Montserrat Oliv\'an
  Departamento de Qu\'imica Inorg\'anica - ISQCH
  Universidad de Zaragoza - CSIC
  50009 Zaragoza, Spain
;
_publ_contact_author_email molivan@unizar.es
_publ_section_title
;
 N-H and N-C Bond Activation of Pyrimidinic Nucleobases and Nucleosides
 Promoted by an Osmium Polyhydride
;
_journal_name_full 'Inorganic Chemistry'
_journal_page_first 5975
_journal_page_last 5984
_journal_paper_doi 10.1021/ic300639j
_journal_volume 51
_journal_year 2012
_chemical_absolute_configuration rm
_chemical_formula_sum 'C27 H56 N2 O5 Os P2'
_chemical_formula_weight 740.88
_chemical_name_systematic
; 
 ? 
;
_space_group_IT_number 19
_symmetry_cell_setting orthorhombic
_symmetry_space_group_name_Hall 'P 2ac 2ab'
_symmetry_space_group_name_H-M 'P 21 21 21'
_atom_sites_solution_hydrogens geom
_atom_sites_solution_primary direct
_atom_sites_solution_secondary difmap
_audit_creation_method SHELXL-97
_cell_angle_alpha 90.00
_cell_angle_beta 90.00
_cell_angle_gamma 90.00
_cell_formula_units_Z 4
_cell_length_a 11.0603(15)
_cell_length_b 16.493(2)
_cell_length_c 17.632(2)
_cell_measurement_reflns_used 9028
_cell_measurement_temperature 100(2)
_cell_measurement_theta_max 29
_cell_measurement_theta_min 2
_cell_volume 3216.4(7)
_computing_cell_refinement 'SAINT+ v. 7.56a (Bruker AXS, 2008)'
_computing_data_collection 'apex2 v. 7.0 (Bruker AXS, 2009)'
_computing_data_reduction 'SAINT+ v. 7.56a (Bruker AXS, 2008)'
_computing_molecular_graphics 'XP, SHELXTL v. 6.14 (Bruker, 2000)'
_computing_publication_material 'XCIF, SHELXTL v. 6.14 (Bruker, 2000)'
_computing_structure_refinement 'SHELXL-97 (Sheldrick, 1997)'
_computing_structure_solution 'SHELXS-97 (Sheldrick, 1990)'
_diffrn_ambient_temperature 100(2)
_diffrn_detector_area_resol_mean 8.33
_diffrn_measured_fraction_theta_full 1.000
_diffrn_measured_fraction_theta_max 0.954
_diffrn_measurement_device_type 'Bruker APEX DUO system'
_diffrn_measurement_method '\w rotations with narrow frames'
_diffrn_radiation_monochromator graphite
_diffrn_radiation_source 'fine-focus sealed tube'
_diffrn_radiation_type MoK\a
_diffrn_radiation_wavelength 0.71073
_diffrn_reflns_av_R_equivalents 0.0335
_diffrn_reflns_av_sigmaI/netI 0.0295
_diffrn_reflns_limit_h_max 14
_diffrn_reflns_limit_h_min -14
_diffrn_reflns_limit_k_max 22
_diffrn_reflns_limit_k_min -22
_diffrn_reflns_limit_l_max 24
_diffrn_reflns_limit_l_min -24
_diffrn_reflns_number 35436
_diffrn_reflns_theta_full 27.50
_diffrn_reflns_theta_max 29.53
_diffrn_reflns_theta_min 1.69
_diffrn_standards_decay_% 0
_exptl_absorpt_coefficient_mu 4.100
_exptl_absorpt_correction_T_max 0.862
_exptl_absorpt_correction_T_min 0.645
_exptl_absorpt_correction_type multi-scan
_exptl_absorpt_process_details
;
Absorption correction performed with SADABS program. This is based on the
method of Blessing: Blessing, R. H., Acta Crystallogr., Sect. A 1995, 51, 33.

SADABS: Area-Detector Absorption Correction. Bruker-AXS 
within SAINT+ package, v. 6.1 (2000).
;
_exptl_crystal_colour colorless
_exptl_crystal_density_diffrn 1.530
_exptl_crystal_description 'irregular block'
_exptl_crystal_F_000 1512
_exptl_crystal_size_max 0.15
_exptl_crystal_size_mid 0.08
_exptl_crystal_size_min 0.05
_refine_diff_density_max 1.080
_refine_diff_density_min -0.391
_refine_diff_density_rms 0.086
_refine_ls_abs_structure_details 'Flack H D (1983), Acta Cryst. A39, 876-881'
_refine_ls_abs_structure_Flack 0.000(3)
_refine_ls_extinction_method none
_refine_ls_goodness_of_fit_ref 1.009
_refine_ls_hydrogen_treatment mixed
_refine_ls_matrix_type full
_refine_ls_number_parameters 359
_refine_ls_number_reflns 8389
_refine_ls_number_restraints 3
_refine_ls_restrained_S_all 1.009
_refine_ls_R_factor_all 0.0218
_refine_ls_R_factor_gt 0.0200
_refine_ls_shift/su_max 0.011
_refine_ls_shift/su_mean 0.000
_refine_ls_structure_factor_coef Fsqd
_refine_ls_weighting_details 'calc w=1/[\s^2^(Fo^2^)+(0.0255P)^2^+0.0000P] where P=(Fo^2^+2Fc^2^)/3'
_refine_ls_weighting_scheme calc
_refine_ls_wR_factor_gt 0.0441
_refine_ls_wR_factor_ref 0.0447
_reflns_number_gt 8048
_reflns_number_total 8389
_reflns_threshold_expression >2sigma(I)
_cod_data_source_file ic300639j_si_001_1.cif
_cod_data_source_block enriquen17
_cod_original_cell_volume 3216.3(8)
_cod_database_code 4329305

loop_
_symmetry_equiv_pos_as_xyz
'x, y, z'
'-x+1/2, -y, z+1/2'
'-x, y+1/2, -z+1/2'
'x+1/2, -y+1/2, -z'

loop_
_atom_site_label
_atom_site_type_symbol
_atom_site_fract_x
_atom_site_fract_y
_atom_site_fract_z
_atom_site_U_iso_or_equiv
_atom_site_adp_type
_atom_site_occupancy
_atom_site_symmetry_multiplicity
_atom_site_calc_flag
_atom_site_refinement_flags
Os Os 0.789752(8) 0.189086(6) 0.153523(5) 0.01398(3) Uani 1 1 d D
H01 H 0.735(2) 0.1763(17) 0.0717(8) 0.017 Uiso 1 1 d D
H02 H 0.6548(12) 0.2125(17) 0.1358(15) 0.017 Uiso 1 1 d D
H03 H 0.702(2) 0.2110(16) 0.2216(11) 0.017 Uiso 1 1 d D
P1 P 0.80670(6) 0.32602(4) 0.11954(4) 0.01581(13) Uani 1 1 d .
P2 P 0.73827(6) 0.05216(4) 0.16959(4) 0.01598(14) Uani 1 1 d .
N1 N 0.94450(18) 0.19230(15) 0.23276(11) 0.0162(4) Uani 1 1 d .
N2 N 1.1045(2) 0.21418(14) 0.31819(13) 0.0184(5) Uani 1 1 d .
O1 O 0.97686(17) 0.15980(11) 0.11407(10) 0.0184(4) Uani 1 1 d .
O2 O 0.91017(17) 0.22718(13) 0.35718(11) 0.0264(5) Uani 1 1 d .
O3 O 1.26040(18) 0.27229(12) 0.39023(11) 0.0234(4) Uani 1 1 d .
O4 O 1.2089(2) 0.24632(14) 0.55926(11) 0.0322(5) Uani 1 1 d .
H4 H 1.2638 0.2573 0.5906 0.048 Uiso 1 1 calc R
O5 O 1.5161(2) 0.15242(15) 0.45973(14) 0.0373(6) Uani 1 1 d .
H5 H 1.5765 0.1840 0.4541 0.056 Uiso 1 1 d R
C1 C 1.0248(2) 0.17326(16) 0.17807(15) 0.0174(5) Uani 1 1 d .
C2 C 0.9791(2) 0.21173(17) 0.30443(15) 0.0182(6) Uani 1 1 d .
C3 C 1.1858(2) 0.19322(18) 0.26431(15) 0.0205(5) Uani 1 1 d .
H3 H 1.2695 0.1942 0.2764 0.025 Uiso 1 1 calc R
C4 C 1.1513(2) 0.17098(16) 0.19395(16) 0.0203(6) Uani 1 1 d .
H4A H 1.2084 0.1546 0.1568 0.024 Uiso 1 1 calc R
C5 C 1.1425(3) 0.23900(18) 0.39530(16) 0.0203(6) Uani 1 1 d .
H5A H 1.0853 0.2808 0.4154 0.024 Uiso 1 1 calc R
C6 C 1.1510(3) 0.16847(17) 0.45108(16) 0.0224(6) Uani 1 1 d .
H6A H 1.1691 0.1170 0.4245 0.027 Uiso 1 1 calc R
H6B H 1.0749 0.1622 0.4801 0.027 Uiso 1 1 calc R
C7 C 1.2552(2) 0.19338(19) 0.50282(15) 0.0227(5) Uani 1 1 d .
H7 H 1.2954 0.1450 0.5260 0.027 Uiso 1 1 calc R
C8 C 1.3392(3) 0.23664(17) 0.44686(17) 0.0219(6) Uani 1 1 d .
H8 H 1.3837 0.2808 0.4740 0.026 Uiso 1 1 calc R
C9 C 1.4299(3) 0.1813(2) 0.40794(17) 0.0277(6) Uani 1 1 d .
H9A H 1.3868 0.1349 0.3848 0.033 Uiso 1 1 calc R
H9B H 1.4712 0.2115 0.3669 0.033 Uiso 1 1 calc R
C10 C 0.6656(3) 0.36339(18) 0.07321(16) 0.0211(6) Uani 1 1 d .
H10 H 0.6401 0.3186 0.0384 0.025 Uiso 1 1 calc R
C11 C 0.5608(3) 0.3733(2) 0.12921(18) 0.0283(7) Uani 1 1 d .
H11A H 0.5709 0.4240 0.1575 0.043 Uiso 1 1 calc R
H11B H 0.5602 0.3275 0.1646 0.043 Uiso 1 1 calc R
H11C H 0.4842 0.3748 0.1013 0.043 Uiso 1 1 calc R
C12 C 0.6734(3) 0.43908(19) 0.02274(18) 0.0317(7) Uani 1 1 d .
H12A H 0.5940 0.4500 0.0003 0.048 Uiso 1 1 calc R
H12B H 0.7326 0.4299 -0.0177 0.048 Uiso 1 1 calc R
H12C H 0.6986 0.4857 0.0534 0.048 Uiso 1 1 calc R
C13 C 0.8501(3) 0.39619(17) 0.19796(16) 0.0214(6) Uani 1 1 d .
H13 H 0.9330 0.3786 0.2136 0.026 Uiso 1 1 calc R
C14 C 0.7722(3) 0.38675(19) 0.26915(16) 0.0284(7) Uani 1 1 d .
H14A H 0.8104 0.4154 0.3115 0.043 Uiso 1 1 calc R
H14B H 0.7644 0.3291 0.2817 0.043 Uiso 1 1 calc R
H14C H 0.6918 0.4097 0.2598 0.043 Uiso 1 1 calc R
C15 C 0.8633(3) 0.48600(18) 0.17665(18) 0.0328(7) Uani 1 1 d .
H15A H 0.7836 0.5084 0.1644 0.049 Uiso 1 1 calc R
H15B H 0.9166 0.4910 0.1325 0.049 Uiso 1 1 calc R
H15C H 0.8981 0.5159 0.2195 0.049 Uiso 1 1 calc R
C16 C 0.9199(3) 0.34945(17) 0.04515(16) 0.0208(6) Uani 1 1 d .
H16 H 0.9027 0.4054 0.0262 0.025 Uiso 1 1 calc R
C17 C 1.0515(3) 0.3481(2) 0.07323(18) 0.0261(6) Uani 1 1 d .
H17A H 1.0682 0.2959 0.0976 0.039 Uiso 1 1 calc R
H17B H 1.0638 0.3920 0.1099 0.039 Uiso 1 1 calc R
H17C H 1.1062 0.3555 0.0301 0.039 Uiso 1 1 calc R
C18 C 0.9037(3) 0.29096(18) -0.02177(16) 0.0267(7) Uani 1 1 d .
H18A H 0.9587 0.3064 -0.0629 0.040 Uiso 1 1 calc R
H18B H 0.8200 0.2936 -0.0399 0.040 Uiso 1 1 calc R
H18C H 0.9220 0.2356 -0.0052 0.040 Uiso 1 1 calc R
C19 C 0.5766(2) 0.03602(18) 0.14168(18) 0.0233(6) Uani 1 1 d .
H19 H 0.5649 0.0708 0.0958 0.028 Uiso 1 1 calc R
C20 C 0.4878(3) 0.0697(2) 0.20030(18) 0.0304(7) Uani 1 1 d .
H20A H 0.4068 0.0727 0.1779 0.046 Uiso 1 1 calc R
H20B H 0.5136 0.1241 0.2158 0.046 Uiso 1 1 calc R
H20C H 0.4860 0.0340 0.2447 0.046 Uiso 1 1 calc R
C21 C 0.5376(3) -0.0492(2) 0.1163(2) 0.0354(8) Uani 1 1 d .
H21A H 0.5509 -0.0877 0.1578 0.053 Uiso 1 1 calc R
H21B H 0.5854 -0.0657 0.0721 0.053 Uiso 1 1 calc R
H21C H 0.4516 -0.0486 0.1029 0.053 Uiso 1 1 calc R
C22 C 0.8186(2) -0.02077(17) 0.10722(16) 0.0197(6) Uani 1 1 d .
H22 H 0.7736 -0.0733 0.1088 0.024 Uiso 1 1 calc R
C23 C 0.9495(3) -0.03743(18) 0.13162(17) 0.0226(6) Uani 1 1 d .
H23A H 0.9897 -0.0706 0.0930 0.034 Uiso 1 1 calc R
H23B H 0.9496 -0.0664 0.1802 0.034 Uiso 1 1 calc R
H23C H 0.9927 0.0141 0.1372 0.034 Uiso 1 1 calc R
C24 C 0.8164(3) 0.0102(2) 0.02516(16) 0.0301(7) Uani 1 1 d .
H24A H 0.8589 0.0622 0.0222 0.045 Uiso 1 1 calc R
H24B H 0.7324 0.0174 0.0088 0.045 Uiso 1 1 calc R
H24C H 0.8564 -0.0293 -0.0079 0.045 Uiso 1 1 calc R
C25 C 0.7635(3) 0.00693(18) 0.26469(16) 0.0260(7) Uani 1 1 d .
H25 H 0.8534 0.0057 0.2708 0.031 Uiso 1 1 calc R
C26 C 0.7188(4) 0.0600(2) 0.32921(15) 0.0397(8) Uani 1 1 d .
H26A H 0.6308 0.0550 0.3336 0.059 Uiso 1 1 calc R
H26B H 0.7399 0.1167 0.3189 0.059 Uiso 1 1 calc R
H26C H 0.7567 0.0428 0.3768 0.059 Uiso 1 1 calc R
C27 C 0.7235(3) -0.08163(19) 0.27401(19) 0.0336(7) Uani 1 1 d .
H27A H 0.7530 -0.1026 0.3226 0.050 Uiso 1 1 calc R
H27B H 0.7569 -0.1142 0.2325 0.050 Uiso 1 1 calc R
H27C H 0.6350 -0.0846 0.2728 0.050 Uiso 1 1 calc R

loop_
_atom_site_aniso_label
_atom_site_aniso_U_11
_atom_site_aniso_U_22
_atom_site_aniso_U_33
_atom_site_aniso_U_23
_atom_site_aniso_U_13
_atom_site_aniso_U_12
Os 0.01473(4) 0.01431(4) 0.01291(4) -0.00119(4) -0.00073(4) 0.00002(4)
P1 0.0166(3) 0.0151(3) 0.0158(3) -0.0016(2) -0.0013(3) 0.0011(3)
P2 0.0167(3) 0.0154(3) 0.0159(3) 0.0007(2) -0.0013(2) -0.0003(2)
N1 0.0138(9) 0.0180(10) 0.0167(10) -0.0003(9) 0.0006(8) 0.0010(10)
N2 0.0149(10) 0.0204(12) 0.0200(11) 0.0000(9) -0.0037(9) 0.0015(9)
O1 0.0207(9) 0.0193(10) 0.0151(9) 0.0001(7) 0.0016(8) 0.0012(8)
O2 0.0185(9) 0.0445(13) 0.0162(10) -0.0081(9) 0.0025(8) 0.0020(9)
O3 0.0213(10) 0.0207(10) 0.0282(10) 0.0046(8) -0.0087(8) -0.0027(8)
O4 0.0236(9) 0.0491(14) 0.0239(10) -0.0136(9) -0.0091(10) 0.0088(12)
O5 0.0308(12) 0.0443(14) 0.0368(13) 0.0064(11) -0.0030(11) 0.0051(11)
C1 0.0191(12) 0.0151(14) 0.0180(12) 0.0005(9) 0.0026(10) 0.0001(10)
C2 0.0160(12) 0.0216(14) 0.0170(13) -0.0012(10) -0.0018(11) 0.0015(10)
C3 0.0155(12) 0.0217(13) 0.0242(13) 0.0039(12) 0.0001(10) 0.0031(12)
C4 0.0176(12) 0.0222(15) 0.0211(13) -0.0001(10) 0.0055(11) 0.0034(11)
C5 0.0182(13) 0.0207(14) 0.0219(14) -0.0035(11) -0.0030(11) -0.0001(11)
C6 0.0215(13) 0.0263(16) 0.0193(13) 0.0034(11) -0.0053(11) -0.0030(11)
C7 0.0213(12) 0.0249(14) 0.0219(12) -0.0021(12) -0.0058(10) 0.0026(12)
C8 0.0201(12) 0.0176(13) 0.0279(15) -0.0014(11) -0.0081(12) 0.0008(11)
C9 0.0237(14) 0.0320(17) 0.0273(15) 0.0016(14) -0.0050(12) 0.0028(14)
C10 0.0197(12) 0.0205(14) 0.0229(14) -0.0027(11) -0.0062(11) 0.0044(11)
C11 0.0199(14) 0.0329(18) 0.0322(16) -0.0044(13) -0.0014(12) 0.0065(13)
C12 0.0326(15) 0.0248(16) 0.0378(17) 0.0080(14) -0.0170(14) 0.0019(14)
C13 0.0260(14) 0.0160(13) 0.0221(14) -0.0053(11) -0.0048(12) 0.0017(12)
C14 0.0322(18) 0.0296(16) 0.0235(13) -0.0079(12) -0.0048(14) 0.0003(14)
C15 0.0452(19) 0.0214(15) 0.0317(16) -0.0049(12) -0.0115(15) -0.0016(15)
C16 0.0214(13) 0.0212(14) 0.0198(14) 0.0049(11) 0.0019(12) 0.0019(11)
C17 0.0215(14) 0.0302(16) 0.0266(15) 0.0061(12) 0.0037(12) -0.0043(13)
C18 0.0319(15) 0.0303(17) 0.0178(13) 0.0016(11) 0.0060(12) 0.0004(13)
C19 0.0176(12) 0.0218(14) 0.0305(17) 0.0024(12) -0.0018(12) -0.0009(11)
C20 0.0212(14) 0.0324(18) 0.0376(17) 0.0017(14) 0.0055(13) -0.0001(14)
C21 0.0295(17) 0.0270(18) 0.050(2) 0.0000(15) -0.0123(16) -0.0056(15)
C22 0.0209(14) 0.0150(12) 0.0233(13) -0.0035(10) -0.0033(11) 0.0026(10)
C23 0.0220(13) 0.0218(15) 0.0239(14) 0.0004(11) -0.0014(11) 0.0055(12)
C24 0.0349(19) 0.0355(17) 0.0198(14) -0.0103(12) -0.0029(13) 0.0089(14)
C25 0.0288(17) 0.0293(16) 0.0199(13) 0.0094(12) -0.0008(12) -0.0011(13)
C26 0.053(2) 0.048(2) 0.0183(14) 0.0027(13) 0.0033(15) -0.003(2)
C27 0.0321(17) 0.0314(17) 0.0373(17) 0.0148(13) 0.0041(15) -0.0016(15)

loop_
_atom_type_symbol
_atom_type_description
_atom_type_scat_dispersion_real
_atom_type_scat_dispersion_imag
_atom_type_scat_source
C C 0.0033 0.0016 'International Tables Vol C Tables 4.2.6.8 and 6.1.1.4'
H H 0.0000 0.0000 'International Tables Vol C Tables 4.2.6.8 and 6.1.1.4'
N N 0.0061 0.0033 'International Tables Vol C Tables 4.2.6.8 and 6.1.1.4'
O O 0.0106 0.0060 'International Tables Vol C Tables 4.2.6.8 and 6.1.1.4'
P P 0.1023 0.0942 'International Tables Vol C Tables 4.2.6.8 and 6.1.1.4'
Os Os -1.2165 7.6030 'International Tables Vol C Tables 4.2.6.8 and 6.1.1.4'

loop_
_geom_angle_atom_site_label_1
_geom_angle_atom_site_label_2
_geom_angle_atom_site_label_3
_geom_angle
N1 Os O1 59.01(7)
N1 Os P1 94.39(7)
O1 Os P1 93.13(5)
N1 Os P2 97.74(7)
O1 Os P2 93.11(5)
P1 Os P2 167.87(2)
N1 Os H01 151.3(10)
O1 Os H01 92.3(10)
P1 Os H01 85.8(10)
P2 Os H01 83.6(10)
N1 Os H02 148.7(10)
O1 Os H02 150.4(10)
P1 Os H02 77.8(10)
P2 Os H02 91.7(10)
H01 Os H02 59.2(14)
N1 Os H03 89.3(11)
O1 Os H03 148.3(11)
P1 Os H03 91.3(10)
P2 Os H03 88.9(10)
H01 Os H03 119.3(14)
H02 Os H03 61.0(14)
C16 P1 C13 102.78(13)
C16 P1 C10 100.72(13)
C13 P1 C10 109.56(13)
C16 P1 Os 115.83(9)
C13 P1 Os 115.39(9)
C10 P1 Os 111.30(10)
C25 P2 C22 101.69(14)
C25 P2 C19 108.89(14)
C22 P2 C19 102.08(13)
C25 P2 Os 117.35(10)
C22 P2 Os 115.84(10)
C19 P2 Os 109.68(9)
C1 N1 C2 122.3(2)
C1 N1 Os 93.02(15)
C2 N1 Os 144.28(17)
C3 N2 C2 121.7(2)
C3 N2 C5 121.8(2)
C2 N2 C5 116.4(2)
C1 O1 Os 94.17(15)
C5 O3 C8 110.7(2)
C7 O4 H4 109.5
C9 O5 H5 104.4
O1 C1 N1 113.7(2)
O1 C1 C4 125.5(2)
N1 C1 C4 120.8(2)
O2 C2 N1 125.3(2)
O2 C2 N2 118.3(2)
N1 C2 N2 116.4(2)
C4 C3 N2 121.8(2)
C4 C3 H3 119.1
N2 C3 H3 119.1
C3 C4 C1 116.8(2)
C3 C4 H4A 121.6
C1 C4 H4A 121.6
O3 C5 N2 108.1(2)
O3 C5 C6 106.2(2)
N2 C5 C6 113.5(2)
O3 C5 H5A 109.7
N2 C5 H5A 109.7
C6 C5 H5A 109.7
C5 C6 C7 103.1(2)
C5 C6 H6A 111.1
C7 C6 H6A 111.1
C5 C6 H6B 111.1
C7 C6 H6B 111.1
H6A C6 H6B 109.1
O4 C7 C6 108.2(2)
O4 C7 C8 112.6(3)
C6 C7 C8 101.5(2)
O4 C7 H7 111.4
C6 C7 H7 111.4
C8 C7 H7 111.4
O3 C8 C9 109.2(2)
O3 C8 C7 105.5(2)
C9 C8 C7 114.3(3)
O3 C8 H8 109.2
C9 C8 H8 109.2
C7 C8 H8 109.2
O5 C9 C8 111.0(2)
O5 C9 H9A 109.4
C8 C9 H9A 109.4
O5 C9 H9B 109.4
C8 C9 H9B 109.4
H9A C9 H9B 108.0
C11 C10 C12 109.2(2)
C11 C10 P1 112.7(2)
C12 C10 P1 118.4(2)
C11 C10 H10 105.1
C12 C10 H10 105.1
P1 C10 H10 105.1
C10 C11 H11A 109.5
C10 C11 H11B 109.5
H11A C11 H11B 109.5
C10 C11 H11C 109.5
H11A C11 H11C 109.5
H11B C11 H11C 109.5
C10 C12 H12A 109.5
C10 C12 H12B 109.5
H12A C12 H12B 109.5
C10 C12 H12C 109.5
H12A C12 H12C 109.5
H12B C12 H12C 109.5
C14 C13 C15 110.6(2)
C14 C13 P1 113.5(2)
C15 C13 P1 116.2(2)
C14 C13 H13 105.1
C15 C13 H13 105.1
P1 C13 H13 105.1
C13 C14 H14A 109.5
C13 C14 H14B 109.5
H14A C14 H14B 109.5
C13 C14 H14C 109.5
H14A C14 H14C 109.5
H14B C14 H14C 109.5
C13 C15 H15A 109.5
C13 C15 H15B 109.5
H15A C15 H15B 109.5
C13 C15 H15C 109.5
H15A C15 H15C 109.5
H15B C15 H15C 109.5
C18 C16 C17 110.4(2)
C18 C16 P1 109.53(19)
C17 C16 P1 114.1(2)
C18 C16 H16 107.5
C17 C16 H16 107.5
P1 C16 H16 107.5
C16 C17 H17A 109.5
C16 C17 H17B 109.5
H17A C17 H17B 109.5
C16 C17 H17C 109.5
H17A C17 H17C 109.5
H17B C17 H17C 109.5
C16 C18 H18A 109.5
C16 C18 H18B 109.5
H18A C18 H18B 109.5
C16 C18 H18C 109.5
H18A C18 H18C 109.5
H18B C18 H18C 109.5
C20 C19 C21 110.4(3)
C20 C19 P2 112.6(2)
C21 C19 P2 118.3(2)
C20 C19 H19 104.7
C21 C19 H19 104.7
P2 C19 H19 104.7
C19 C20 H20A 109.5
C19 C20 H20B 109.5
H20A C20 H20B 109.5
C19 C20 H20C 109.5
H20A C20 H20C 109.5
H20B C20 H20C 109.5
C19 C21 H21A 109.5
C19 C21 H21B 109.5
H21A C21 H21B 109.5
C19 C21 H21C 109.5
H21A C21 H21C 109.5
H21B C21 H21C 109.5
C24 C22 C23 109.8(2)
C24 C22 P2 109.58(19)
C23 C22 P2 113.7(2)
C24 C22 H22 107.9
C23 C22 H22 107.9
P2 C22 H22 107.9
C22 C23 H23A 109.5
C22 C23 H23B 109.5
H23A C23 H23B 109.5
C22 C23 H23C 109.5
H23A C23 H23C 109.5
H23B C23 H23C 109.5
C22 C24 H24A 109.5
C22 C24 H24B 109.5
H24A C24 H24B 109.5
C22 C24 H24C 109.5
H24A C24 H24C 109.5
H24B C24 H24C 109.5
C26 C25 C27 112.0(3)
C26 C25 P2 113.3(2)
C27 C25 P2 115.8(2)
C26 C25 H25 104.8
C27 C25 H25 104.8
P2 C25 H25 104.8
C25 C26 H26A 109.5
C25 C26 H26B 109.5
H26A C26 H26B 109.5
C25 C26 H26C 109.5
H26A C26 H26C 109.5
H26B C26 H26C 109.5
C25 C27 H27A 109.5
C25 C27 H27B 109.5
H27A C27 H27B 109.5
C25 C27 H27C 109.5
H27A C27 H27C 109.5
H27B C27 H27C 109.5

loop_
_geom_bond_atom_site_label_1
_geom_bond_atom_site_label_2
_geom_bond_distance
Os N1 2.210(2)
Os O1 2.2361(19)
Os P1 2.3439(7)
Os P2 2.3461(7)
Os H01 1.579(10)
Os H02 1.573(10)
Os H03 1.582(10)
P1 C16 1.854(3)
P1 C13 1.866(3)
P1 C10 1.866(3)
P2 C25 1.856(3)
P2 C22 1.856(3)
P2 C19 1.874(3)
N1 C1 1.348(3)
N1 C2 1.359(3)
N2 C3 1.353(3)
N2 C2 1.408(3)
N2 C5 1.481(4)
O1 C1 1.267(3)
O2 C2 1.229(3)
O3 C5 1.418(3)
O3 C8 1.450(3)
O4 C7 1.419(3)
O4 H4 0.8400
O5 C9 1.404(4)
O5 H5 0.8526
C1 C4 1.427(4)
C3 C4 1.349(4)
C3 H3 0.9500
C4 H4A 0.9500
C5 C6 1.526(4)
C5 H5A 1.0000
C6 C7 1.527(4)
C6 H6A 0.9900
C6 H6B 0.9900
C7 C8 1.532(4)
C7 H7 1.0000
C8 C9 1.520(4)
C8 H8 1.0000
C9 H9A 0.9900
C9 H9B 0.9900
C10 C11 1.532(4)
C10 C12 1.535(4)
C10 H10 1.0000
C11 H11A 0.9800
C11 H11B 0.9800
C11 H11C 0.9800
C12 H12A 0.9800
C12 H12B 0.9800
C12 H12C 0.9800
C13 C14 1.531(4)
C13 C15 1.535(4)
C13 H13 1.0000
C14 H14A 0.9800
C14 H14B 0.9800
C14 H14C 0.9800
C15 H15A 0.9800
C15 H15B 0.9800
C15 H15C 0.9800
C16 C18 1.535(4)
C16 C17 1.538(4)
C16 H16 1.0000
C17 H17A 0.9800
C17 H17B 0.9800
C17 H17C 0.9800
C18 H18A 0.9800
C18 H18B 0.9800
C18 H18C 0.9800
C19 C20 1.530(4)
C19 C21 1.537(4)
C19 H19 1.0000
C20 H20A 0.9800
C20 H20B 0.9800
C20 H20C 0.9800
C21 H21A 0.9800
C21 H21B 0.9800
C21 H21C 0.9800
C22 C24 1.534(4)
C22 C23 1.534(4)
C22 H22 1.0000
C23 H23A 0.9800
C23 H23B 0.9800
C23 H23C 0.9800
C24 H24A 0.9800
C24 H24B 0.9800
C24 H24C 0.9800
C25 C26 1.519(4)
C25 C27 1.535(4)
C25 H25 1.0000
C26 H26A 0.9800
C26 H26B 0.9800
C26 H26C 0.9800
C27 H27A 0.9800
C27 H27B 0.9800
C27 H27C 0.9800
